data_2014661
loop_
_publ_author_name
'Zhang, Xian-Fa'
'Gao, Shan'
'Huo, Li-Hua'
'Zhao, Hui'

_publ_section_title
;
 Poly[[bis(pyridin-3-ol)manganese(II)]-di-\m-pyridin-3-olato]
;
_journal_issue 3
_journal_name_full 'Acta Crystallographica Section C'
_journal_page_first m133
_journal_page_last m135
_journal_paper_doi 10.1107/S0108270105001101
_journal_volume 61
_journal_year 2005
_chemical_formula_iupac '[Mn (C5 H4 N O)2 (C5 H5 N O)2]'
_chemical_formula_moiety 'C20 H18 Mn N4 O4'
_chemical_formula_sum 'C20 H18 Mn N4 O4'
_chemical_formula_weight 433.32
_chemical_name_systematic
;
Poly[[bis(pyridin-3-ol)manganese(II)]-di-\m-pyridin-3-olato]
;
_space_group_IT_number 14
_symmetry_cell_setting monoclinic
_symmetry_space_group_name_Hall '-P 2yn'
_symmetry_space_group_name_H-M 'P 1 21/n 1'
_atom_sites_solution_hydrogens geom
_atom_sites_solution_primary direct
_atom_sites_solution_secondary difmap
_cell_angle_alpha 90.00
_cell_angle_beta 113.90(3)
_cell_angle_gamma 90.00
_cell_formula_units_Z 2
_cell_length_a 9.4512(19)
_cell_length_b 10.583(2)
_cell_length_c 9.5998(19)
_cell_measurement_reflns_used 7874
_cell_measurement_temperature 296(2)
_cell_measurement_theta_max 27.48
_cell_measurement_theta_min 3.01
_cell_volume 877.9(4)
_computing_cell_refinement RAPID-AUTO
_computing_data_collection 'RAPID-AUTO (Rigaku, 1998)'
_computing_data_reduction 'CrystalStructure (Rigaku/MSC, 2002)'
_computing_molecular_graphics 'ORTEPII (Johnson, 1976) and PLATON (Spek 2003)'
_computing_publication_material SHELXL97
_computing_structure_refinement 'SHELXL97 (Sheldrick, 1997)'
_computing_structure_solution 'SHELXS97 (Sheldrick, 1997)'
_diffrn_ambient_temperature 296(2)
_diffrn_detector_area_resol_mean 10
_diffrn_measured_fraction_theta_full 0.996
_diffrn_measured_fraction_theta_max 0.996
_diffrn_measurement_device_type 'Rigaku R-AXIS RAPID'
_diffrn_measurement_method \w
_diffrn_radiation_monochromator graphite
_diffrn_radiation_source 'fine-focus sealed tube'
_diffrn_radiation_type MoK\a
_diffrn_radiation_wavelength 0.71073
_diffrn_reflns_av_R_equivalents 0.0189
_diffrn_reflns_av_sigmaI/netI 0.0143
_diffrn_reflns_limit_h_max 12
_diffrn_reflns_limit_h_min -12
_diffrn_reflns_limit_k_max 13
_diffrn_reflns_limit_k_min -13
_diffrn_reflns_limit_l_max 12
_diffrn_reflns_limit_l_min -12
_diffrn_reflns_number 8483
_diffrn_reflns_theta_full 27.48
_diffrn_reflns_theta_max 27.48
_diffrn_reflns_theta_min 3.02
_diffrn_standards_decay_% 0
_diffrn_standards_interval_count 0
_diffrn_standards_interval_time 0
_diffrn_standards_number 0
_exptl_absorpt_coefficient_mu 0.790
_exptl_absorpt_correction_T_max 0.871
_exptl_absorpt_correction_T_min 0.764
_exptl_absorpt_correction_type multi-scan
_exptl_absorpt_process_details '(ABSCOR; Higashi, 1995)'
_exptl_crystal_colour yellow
_exptl_crystal_density_diffrn 1.639
_exptl_crystal_density_meas ?
_exptl_crystal_density_method 'not measured'
_exptl_crystal_description prism
_exptl_crystal_F_000 446
_exptl_crystal_size_max 0.36
_exptl_crystal_size_mid 0.24
_exptl_crystal_size_min 0.18
_refine_diff_density_max 0.426
_refine_diff_density_min -0.251
_refine_ls_extinction_method none
_refine_ls_goodness_of_fit_ref 1.043
_refine_ls_hydrogen_treatment mixed
_refine_ls_matrix_type full
_refine_ls_number_parameters 136
_refine_ls_number_reflns 2012
_refine_ls_number_restraints 1
_refine_ls_restrained_S_all 1.043
_refine_ls_R_factor_all 0.0307
_refine_ls_R_factor_gt 0.0289
_refine_ls_shift/su_max 0.001
_refine_ls_shift/su_mean 0.001
_refine_ls_structure_factor_coef Fsqd
_refine_ls_weighting_details 'calc w = 1/[\s^2^(Fo^2^)+(0.0688P)^2^+0.2628P] where P=(Fo^2^+2Fc^2^)/3'
_refine_ls_weighting_scheme calc
_refine_ls_wR_factor_gt 0.0935
_refine_ls_wR_factor_ref 0.0949
_reflns_number_gt 1870
_reflns_number_total 2012
_reflns_threshold_expression I>2\s(I)
_cod_data_source_file fg1807.cif
_cod_data_source_block I
_cod_depositor_comments
;
The following automatic conversions were performed:
'_symmetry_cell_setting' value 'Monoclinic' changed to 'monoclinic'
according to '/home/saulius/struct/CIF-dictionaries/cif_core.dic'
dictionary named 'cif_core.dic' version 2.4.1 from 2010-06-29.

Automatic conversion script
Id: cif_fix_enum 1527 2010-12-29 10:47:43Z saulius 

The following automatic conversions were performed:

'_symmetry_cell_setting' value 'Monoclinic' changed to 'monoclinic'
according to /home/saulius/struct/CIF-dictionaries/cif_core.dic
dictionary named 'cif_core.dic' version 2.4.1 from 2010-06-29.

Automatic conversion script
Id: cif_fix_values 1715 2011-07-08 13:25:40Z adriana 

The following automatic conversions were performed:

'_exptl_crystal_density_meas' value 'not measured' was changed to '?'
- the value is perceived as not measured.

Automatic conversion script
Id: cif_fix_values 3008 2015-01-20 13:52:24Z robertas 
;
_cod_original_sg_symbol_H-M 'P 21/n'
_cod_database_code 2014661
_cod_database_fobs_code 2014661

loop_
_symmetry_equiv_pos_as_xyz
'x, y, z'
'-x+1/2, y+1/2, -z+1/2'
'-x, -y, -z'
'x-1/2, -y-1/2, z-1/2'

loop_
_atom_site_label
_atom_site_fract_x
_atom_site_fract_y
_atom_site_fract_z
_atom_site_U_iso_or_equiv
_atom_site_adp_type
_atom_site_calc_flag
_atom_site_refinement_flags
_atom_site_occupancy
_atom_site_disorder_assembly
_atom_site_disorder_group
_atom_site_type_symbol
Mn1 0.5000 0.5000 0.5000 0.01678(13) Uani d S 1 . . Mn
O1 0.85038(13) 0.72041(12) 0.21408(13) 0.0306(3) Uani d D 1 . . O
H11 0.860(3) 0.757(2) 0.140(2) 0.046 Uiso d D 1 . . H
O2 0.62536(12) 0.32396(9) 0.52332(11) 0.0210(2) Uani d . 1 . . O
N1 0.55242(15) 0.55947(12) 0.29002(14) 0.0233(3) Uani d . 1 . . N
N2 0.76736(14) 0.09055(11) 0.82708(14) 0.0215(3) Uani d . 1 . . N
C1 0.68904(18) 0.60598(15) 0.30248(17) 0.0246(3) Uani d . 1 . . C
H1 0.7757 0.5909 0.3921 0.030 Uiso calc R 1 . . H
C2 0.70793(17) 0.67588(14) 0.18786(16) 0.0226(3) Uani d . 1 . . C
C3 0.57901(18) 0.69633(15) 0.05301(17) 0.0268(3) Uani d . 1 . . C
H3 0.5868 0.7428 -0.0258 0.032 Uiso calc R 1 . . H
C4 0.43910(19) 0.64611(16) 0.03874(18) 0.0286(3) Uani d . 1 . . C
H4 0.3514 0.6572 -0.0510 0.034 Uiso calc R 1 . . H
C5 0.42991(18) 0.57945(15) 0.15803(18) 0.0262(3) Uani d . 1 . . C
H5 0.3345 0.5468 0.1466 0.031 Uiso calc R 1 . . H
C6 0.76141(16) 0.18774(13) 0.73456(16) 0.0206(3) Uani d . 1 . . C
H6 0.8529 0.2307 0.7518 0.025 Uiso calc R 1 . . H
C7 0.62522(16) 0.22854(13) 0.61321(15) 0.0187(3) Uani d . 1 . . C
C8 0.49016(17) 0.16188(14) 0.59220(17) 0.0257(3) Uani d . 1 . . C
H8 0.3967 0.1843 0.5137 0.031 Uiso calc R 1 . . H
C9 0.49555(18) 0.06302(15) 0.6878(2) 0.0292(3) Uani d . 1 . . C
H9 0.4057 0.0191 0.6745 0.035 Uiso calc R 1 . . H
C10 0.63513(19) 0.02940(15) 0.80342(18) 0.0243(3) Uani d . 1 . . C
H10 0.6375 -0.0377 0.8668 0.029 Uiso calc R 1 . . H

loop_
_atom_site_aniso_label
_atom_site_aniso_U_11
_atom_site_aniso_U_22
_atom_site_aniso_U_33
_atom_site_aniso_U_12
_atom_site_aniso_U_13
_atom_site_aniso_U_23
Mn1 0.01824(19) 0.01568(19) 0.01650(19) -0.00002(9) 0.00712(13) 0.00035(9)
O1 0.0262(6) 0.0430(7) 0.0232(5) -0.0072(5) 0.0108(4) 0.0029(5)
O2 0.0244(5) 0.0189(5) 0.0208(5) 0.0027(4) 0.0102(4) 0.0025(4)
N1 0.0276(6) 0.0226(6) 0.0226(6) 0.0012(5) 0.0131(5) 0.0020(5)
N2 0.0217(6) 0.0219(6) 0.0198(5) 0.0025(5) 0.0074(5) 0.0009(5)
C1 0.0251(7) 0.0286(7) 0.0206(7) 0.0025(6) 0.0096(6) 0.0035(6)
C2 0.0244(7) 0.0235(7) 0.0223(7) -0.0003(5) 0.0119(6) -0.0020(5)
C3 0.0304(8) 0.0303(8) 0.0218(7) 0.0003(6) 0.0129(6) 0.0059(6)
C4 0.0257(7) 0.0348(8) 0.0231(7) 0.0014(6) 0.0077(6) 0.0049(6)
C5 0.0251(7) 0.0272(7) 0.0278(7) -0.0012(6) 0.0124(6) 0.0023(6)
C6 0.0189(6) 0.0209(7) 0.0212(6) 0.0003(5) 0.0073(5) -0.0007(5)
C7 0.0213(6) 0.0169(6) 0.0184(6) 0.0015(5) 0.0084(5) -0.0023(5)
C8 0.0198(7) 0.0263(7) 0.0259(7) 0.0002(6) 0.0040(6) 0.0028(6)
C9 0.0223(7) 0.0275(8) 0.0353(8) -0.0040(6) 0.0091(7) 0.0035(6)
C10 0.0271(8) 0.0211(6) 0.0257(8) 0.0009(6) 0.0116(6) 0.0045(6)

loop_
_atom_type_symbol
_atom_type_description
_atom_type_scat_dispersion_real
_atom_type_scat_dispersion_imag
_atom_type_scat_source
C C 0.0033 0.0016 'International Tables Vol C Tables 4.2.6.8 and 6.1.1.4'
H H 0.0000 0.0000 'International Tables Vol C Tables 4.2.6.8 and 6.1.1.4'
N N 0.0061 0.0033 'International Tables Vol C Tables 4.2.6.8 and 6.1.1.4'
O O 0.0106 0.0060 'International Tables Vol C Tables 4.2.6.8 and 6.1.1.4'
Mn Mn 0.3368 0.7283 'International Tables Vol C Tables 4.2.6.8 and 6.1.1.4'

loop_
_geom_angle_atom_site_label_1
_geom_angle_atom_site_label_2
_geom_angle_atom_site_label_3
_geom_angle_site_symmetry_1
_geom_angle_site_symmetry_3
_geom_angle
_geom_angle_publ_flag
N1 Mn1 N1 3_666 . 180.0 no
N1 Mn1 N2 3_666 2_656 88.02(5) no
N1 Mn1 N2 . 2_656 91.98(5) yes
N2 Mn1 N2 4_565 2_656 180.0 no
O2 Mn1 O2 3_666 . 180.0 no
O2 Mn1 N1 3_666 3_666 91.28(4) no
O2 Mn1 N1 . 3_666 88.72(4) yes
O2 Mn1 N2 3_666 4_565 87.82(4) no
O2 Mn1 N2 . 4_565 92.18(4) yes
N1 Mn1 N2 3_666 4_565 91.98(5) no
N1 Mn1 N2 . 4_565 88.02(5) no
N1 C1 C2 . . 123.37(14) no
N1 C1 H1 . . 118.3 no
N1 C5 C4 . . 123.00(14) no
N1 C5 H5 . . 118.5 no
N2 C6 C7 . . 124.06(13) no
N2 C6 H6 . . 118.0 no
N2 C10 C9 . . 122.11(14) no
N2 C10 H10 . . 118.9 no
O1 C2 C3 . . 123.46(13) no
O1 C2 C1 . . 118.31(13) no
O2 Mn1 N1 3_666 . 88.72(4) no
O2 Mn1 N1 . . 91.28(4) no
O2 Mn1 N2 3_666 2_656 92.18(4) no
O2 Mn1 N2 . 2_656 87.82(4) no
O2 C7 C6 . . 121.93(13) no
O2 C7 C8 . . 122.03(13) no
C2 O1 H11 . . 116.3(17) no
C7 O2 Mn1 . . 125.12(9) no
C1 N1 C5 . . 117.22(12) no
C1 N1 Mn1 . . 123.52(10) no
C2 C1 H1 . . 118.3 no
C2 C3 H3 . . 120.8 no
C3 C2 C1 . . 118.23(14) no
C3 C4 H4 . . 120.1 no
C4 C3 C2 . . 118.44(14) no
C4 C3 H3 . . 120.8 no
C4 C5 H5 . . 118.5 no
C5 N1 Mn1 . . 116.82(10) no
C5 C4 C3 . . 119.71(15) no
C5 C4 H4 . . 120.1 no
C6 N2 Mn1 . 2_646 123.62(10) no
C7 C6 H6 . . 118.0 no
C7 C8 H8 . . 120.0 no
C8 C7 C6 . . 116.04(13) no
C8 C9 C10 . . 119.70(14) no
C8 C9 H9 . . 120.2 no
C9 C8 C7 . . 120.06(14) no
C9 C8 H8 . . 120.0 no
C9 C10 H10 . . 118.9 no
C10 N2 C6 . . 118.02(13) no
C10 N2 Mn1 . 2_646 117.53(10) no
C10 C9 H9 . . 120.2 no

loop_
_geom_bond_atom_site_label_1
_geom_bond_atom_site_label_2
_geom_bond_site_symmetry_2
_geom_bond_distance
_geom_bond_publ_flag
Mn1 N1 . 2.3482(13) yes
Mn1 N2 2_656 2.3559(14) yes
Mn1 O2 3_666 2.1703(11) yes
O1 C2 . 1.3503(18) no
O2 C7 . 1.3287(17) no
Mn1 N1 3_666 2.3483(13) no
Mn1 N2 4_565 2.3559(14) no
Mn1 O2 . 2.1703(11) no
N1 C1 . 1.341(2) no
N1 C5 . 1.342(2) no
N2 C10 . 1.342(2) no
N2 C6 . 1.3452(19) no
N2 Mn1 2_646 2.3559(14) no
O1 H11 . 0.85(3) no
C1 C2 . 1.396(2) no
C1 H1 . 0.9300 no
C2 C3 . 1.389(2) no
C3 C4 . 1.379(2) no
C3 H3 . 0.9300 no
C4 C5 . 1.377(2) no
C4 H4 . 0.9300 no
C5 H5 . 0.9300 no
C6 C7 . 1.409(2) no
C6 H6 . 0.9300 no
C7 C8 . 1.400(2) no
C8 C9 . 1.379(2) no
C8 H8 . 0.9300 no
C9 C10 . 1.383(2) no
C9 H9 . 0.9300 no
C10 H10 . 0.9300 no

loop_
_geom_hbond_atom_site_label_D
_geom_hbond_atom_site_label_H
_geom_hbond_atom_site_label_A
_geom_hbond_site_symmetry_A
_geom_hbond_distance_DH
_geom_hbond_distance_HA
_geom_hbond_distance_DA
_geom_hbond_angle_DHA
_geom_hbond_publ_flag
O1 H11 O2 2_655 0.85(3) 1.78(3) 2.621(3) 176(2) yes
C5 H5 Cg2 4_565 0.93 2.91 3.773(2) 155 yes

loop_
_geom_torsion_atom_site_label_1
_geom_torsion_atom_site_label_2
_geom_torsion_atom_site_label_3
_geom_torsion_atom_site_label_4
_geom_torsion_site_symmetry_1
_geom_torsion
_geom_torsion_publ_flag
Mn1 N1 C1 C2 . -159.86(11) no
Mn1 N1 C5 C4 . 161.93(13) no
Mn1 N2 C6 C7 2_646 168.59(10) no
Mn1 N2 C10 C9 2_646 -169.66(12) no
Mn1 O2 C7 C8 . 62.97(16) no
Mn1 O2 C7 C6 . -117.61(13) no
N1 Mn1 O2 C7 3_666 10.35(11) no
N1 Mn1 O2 C7 . -169.65(11) no
N1 C1 C2 O1 . 178.60(14) no
N1 C1 C2 C3 . -1.2(2) no
N2 Mn1 O2 C7 4_565 -81.58(11) no
N2 Mn1 O2 C7 2_656 98.42(11) no
O2 Mn1 N1 C1 3_666 101.92(12) no
O2 Mn1 N1 C1 . -78.08(12) no
N2 Mn1 N1 C1 4_565 -170.22(12) no
N2 Mn1 N1 C1 2_656 9.78(12) no
N2 Mn1 N1 C5 4_565 28.04(11) no
N2 Mn1 N1 C5 2_656 -151.96(11) no
N2 C6 C7 O2 . -178.98(12) no
N2 C6 C7 C8 . 0.5(2) no
O1 C2 C3 C4 . 179.92(15) no
O2 Mn1 N1 C5 3_666 -59.82(11) no
O2 Mn1 N1 C5 . 120.18(11) no
O2 C7 C8 C9 . 179.65(14) no
C1 N1 C5 C4 . -1.0(2) no
C1 C2 C3 C4 . -0.3(2) no
C2 C3 C4 C5 . 1.1(2) no
C3 C4 C5 N1 . -0.4(2) no
C5 N1 C1 C2 . 1.8(2) no
C6 N2 C10 C9 . 0.3(2) no
C6 C7 C8 C9 . 0.2(2) no
C7 C8 C9 C10 . -0.6(2) no
C8 C9 C10 N2 . 0.3(3) no
C10 N2 C6 C7 . -0.7(2) no
